data_2008773
loop_
_publ_author_name
'Lo, Kong Mun'
'Kumar Das, V.G.'
'Ng, Seik Weng'

_publ_section_title
;
 Hydroxotriphenyltin 2,6-bis(1<i>H</i>-benzimidazol-2-yl)pyridine
 hydrate
;
_journal_issue 8
_journal_name_full 'Acta Crystallographica Section C'
_journal_page_first 1234
_journal_page_last 1236
_journal_paper_doi 10.1107/S0108270199004072
_journal_volume 55
_journal_year 1999
_chemical_formula_iupac '[Sn (C6 H5) (OH)], C19 H13 N5, H2 O'
_chemical_formula_moiety 'C18 H16 O1 Sn1, C19 H13 N5, H2 O1'
_chemical_formula_sum 'C37 H31 N5 O2 Sn'
_chemical_formula_weight 696.36
_chemical_name_systematic
;
 Hydroxotriphenyltin 2,6-di(2-benzimidazolyl)pyridine hydrate (1:1:1)
;
_space_group_IT_number 14
_symmetry_cell_setting monoclinic
_symmetry_space_group_name_Hall '-P 2yab'
_symmetry_space_group_name_H-M 'P 1 21/a 1'
_audit_creation_method SHELXL-97
_cell_angle_alpha 90.00
_cell_angle_beta 103.547(11)
_cell_angle_gamma 90.00
_cell_formula_units_Z 4
_cell_length_a 12.248(2)
_cell_length_b 14.3770(10)
_cell_length_c 19.150(2)
_cell_measurement_reflns_used 25
_cell_measurement_temperature 298(2)
_cell_measurement_theta_max 14.0
_cell_measurement_theta_min 12.0
_cell_volume 3278.3(7)
_computing_cell_refinement 'CAD-4 VAX/PC'
_computing_data_collection 'CAD-4 VAX/PC (Enraf-Nonius, 1988)'
_computing_data_reduction 'NRCVAX (Gabe et al., 1989)'
_computing_molecular_graphics 'ORTEPII (Johnson, 1976)'
_computing_publication_material SHELXL97
_computing_structure_refinement 'SHELXL97 (Sheldrick, 1997b)'
_computing_structure_solution 'SHELXS97 (Sheldrick, 1997a)'
_diffrn_ambient_temperature 298(2)
_diffrn_measured_fraction_theta_full 0.997
_diffrn_measured_fraction_theta_max 0.997
_diffrn_measurement_device_type 'Enraf-Nonius CAD-4'
_diffrn_measurement_method \w-2\q
_diffrn_radiation_monochromator graphite
_diffrn_radiation_source 'fine-focus sealed tube'
_diffrn_radiation_type MoK\a
_diffrn_radiation_wavelength 0.71073
_diffrn_reflns_av_R_equivalents 0.044
_diffrn_reflns_av_sigmaI/netI 0.0525
_diffrn_reflns_limit_h_max 14
_diffrn_reflns_limit_h_min 0
_diffrn_reflns_limit_k_max 17
_diffrn_reflns_limit_k_min 0
_diffrn_reflns_limit_l_max 22
_diffrn_reflns_limit_l_min -22
_diffrn_reflns_number 6102
_diffrn_reflns_theta_full 25.05
_diffrn_reflns_theta_max 25.05
_diffrn_reflns_theta_min 1.09
_diffrn_standards_decay_% none
_diffrn_standards_interval_time 60
_diffrn_standards_number 3
_exptl_absorpt_coefficient_mu 0.820
_exptl_absorpt_correction_T_max 0.835
_exptl_absorpt_correction_T_min 0.794
_exptl_absorpt_correction_type '\y scan'
_exptl_absorpt_process_details '(North et al., 1968)'
_exptl_crystal_colour Colorless
_exptl_crystal_density_diffrn 1.411
_exptl_crystal_density_method 'not measured'
_exptl_crystal_description Block
_exptl_crystal_F_000 1416
_exptl_crystal_size_max 0.29
_exptl_crystal_size_mid 0.29
_exptl_crystal_size_min 0.22
_refine_diff_density_max 0.862
_refine_diff_density_min -0.323
_refine_ls_extinction_method none
_refine_ls_goodness_of_fit_ref 0.959
_refine_ls_hydrogen_treatment 'H atoms riding, U(H) = 1.5U~eq~(C,N,O)'
_refine_ls_matrix_type full
_refine_ls_number_parameters 406
_refine_ls_number_reflns 5801
_refine_ls_number_restraints 0
_refine_ls_restrained_S_all 0.959
_refine_ls_R_factor_all 0.088
_refine_ls_R_factor_gt 0.052
_refine_ls_shift/su_max <0.001
_refine_ls_shift/su_mean 0.000
_refine_ls_structure_factor_coef Fsqd
_refine_ls_weighting_details 'calc w = 1/[\s^2^(Fo^2^)+(0.0674P)^2^] where P = (Fo^2^+2Fc^2^)/3'
_refine_ls_weighting_scheme calc
_refine_ls_wR_factor_ref 0.127
_reflns_number_gt 3650
_reflns_number_total 5801
_reflns_threshold_expression I>2\s(I)
_cod_data_source_file fg1540.cif
_cod_data_source_block fg1540
_cod_depositor_comments
;
The following automatic conversions were performed:
'_symmetry_cell_setting' value 'Monoclinic' changed to 'monoclinic'
according to '/home/saulius/struct/CIF-dictionaries/cif_core.dic'
dictionary named 'cif_core.dic' version 2.4.1 from 2010-06-29.

Automatic conversion script
Id: cif_fix_enum 1527 2010-12-29 10:47:43Z saulius 

The following automatic conversions were performed:

'_symmetry_cell_setting' value 'Monoclinic' changed to 'monoclinic'
according to /home/saulius/struct/CIF-dictionaries/cif_core.dic
dictionary named 'cif_core.dic' version 2.4.1 from 2010-06-29.

Automatic conversion script
Id: cif_fix_values 1715 2011-07-08 13:25:40Z adriana 
;
_cod_original_sg_symbol_H-M 'P 21/a'
_cod_database_code 2008773
_cod_database_fobs_code 2008773

loop_
_symmetry_equiv_pos_as_xyz
'x, y, z'
'-x+1/2, y+1/2, -z'
'-x, -y, -z'
'x-1/2, -y-1/2, z'

loop_
_atom_site_label
_atom_site_fract_x
_atom_site_fract_y
_atom_site_fract_z
_atom_site_U_iso_or_equiv
_atom_site_adp_type
_atom_site_calc_flag
_atom_site_refinement_flags
_atom_site_occupancy
_atom_site_disorder_assembly
_atom_site_disorder_group
_atom_site_type_symbol
Sn1 0.09648(3) 0.62025(3) 0.30647(2) 0.0644(2) Uani d . 1 . . Sn
O1 0.0245(3) 0.5331(3) 0.2308(2) 0.0790(10) Uani d . 1 . . O
O2 -0.1196(3) 0.4157(3) 0.1476(2) 0.0740(10) Uani d . 1 . . O
N1 -0.1431(3) 0.4444(3) -0.0015(2) 0.0540(10) Uani d . 1 . . N
N2 -0.1254(3) 0.4456(3) -0.1136(2) 0.0570(10) Uani d . 1 . . N
N3 0.0299(3) 0.3267(3) 0.0423(2) 0.0500(10) Uani d . 1 . . N
N4 0.2059(3) 0.1858(3) 0.1789(2) 0.0610(10) Uani d . 1 . . N
N5 0.0718(3) 0.2881(3) 0.1845(2) 0.0570(10) Uani d . 1 . . N
C1 0.1072(5) 0.7503(4) 0.2558(3) 0.0660(10) Uani d . 1 . . C
C2 0.0337(6) 0.8199(5) 0.2606(4) 0.103(2) Uani d . 1 . . C
C3 0.0373(8) 0.9044(6) 0.2259(5) 0.132(3) Uani d . 1 . . C
C4 0.1170(8) 0.9172(6) 0.1872(4) 0.116(3) Uani d . 1 . . C
C5 0.1885(7) 0.8495(5) 0.1819(3) 0.096(2) Uani d . 1 . . C
C6 0.1835(5) 0.7651(4) 0.2156(3) 0.078(2) Uani d . 1 . . C
C7 -0.0110(5) 0.6169(4) 0.3775(3) 0.0660(10) Uani d . 1 . . C
C8 0.0324(6) 0.6301(6) 0.4491(3) 0.111(3) Uani d . 1 . . C
C9 -0.0347(9) 0.6230(7) 0.4981(4) 0.145(4) Uani d . 1 . . C
C10 -0.1449(8) 0.6069(6) 0.4741(5) 0.117(3) Uani d . 1 . . C
C11 -0.1910(6) 0.5966(4) 0.4038(5) 0.092(2) Uani d . 1 . . C
C12 -0.1231(5) 0.6007(4) 0.3561(3) 0.081(2) Uani d . 1 . . C
C13 0.2578(5) 0.5668(4) 0.3533(3) 0.068(2) Uani d . 1 . . C
C14 0.2794(7) 0.4720(5) 0.3499(3) 0.096(2) Uani d . 1 . . C
C15 0.3845(9) 0.4370(6) 0.3775(5) 0.124(3) Uani d . 1 . . C
C16 0.4687(8) 0.4942(9) 0.4092(5) 0.131(3) Uani d . 1 . . C
C17 0.4510(7) 0.5872(8) 0.4145(5) 0.125(3) Uani d . 1 . . C
C18 0.3438(5) 0.6244(5) 0.3862(3) 0.087(2) Uani d . 1 . . C
C19 -0.2278(4) 0.5009(3) -0.0386(3) 0.0570(10) Uani d . 1 . . C
C20 -0.3131(5) 0.5491(4) -0.0175(4) 0.087(2) Uani d . 1 . . C
C21 -0.3843(6) 0.5988(5) -0.0697(4) 0.103(2) Uani d . 1 . . C
C22 -0.3710(6) 0.6022(5) -0.1386(4) 0.097(2) Uani d . 1 . . C
C23 -0.2880(5) 0.5543(4) -0.1594(3) 0.076(2) Uani d . 1 . . C
C24 -0.2155(4) 0.5015(3) -0.1077(3) 0.0550(10) Uani d . 1 . . C
C25 -0.0859(4) 0.4133(3) -0.0488(2) 0.0510(10) Uani d . 1 . . C
C26 0.0057(4) 0.3468(3) -0.0267(2) 0.0510(10) Uani d . 1 . . C
C27 0.0615(5) 0.3083(4) -0.0734(3) 0.075(2) Uani d . 1 . . C
C28 0.1445(5) 0.2444(5) -0.0476(3) 0.087(2) Uani d . 1 . . C
C29 0.1711(5) 0.2230(4) 0.0242(3) 0.078(2) Uani d . 1 . . C
C30 0.1115(4) 0.2659(3) 0.0669(2) 0.0540(10) Uani d . 1 . . C
C31 0.1317(4) 0.2464(4) 0.1433(3) 0.0560(10) Uani d . 1 . . C
C32 0.1912(4) 0.1904(4) 0.2477(3) 0.0620(10) Uani d . 1 . . C
C33 0.2475(5) 0.1418(4) 0.3079(3) 0.078(2) Uani d . 1 . . C
C34 0.2157(6) 0.1583(5) 0.3692(3) 0.091(2) Uani d . 1 . . C
C35 0.1326(6) 0.2224(5) 0.3734(3) 0.089(2) Uani d . 1 . . C
C36 0.0767(5) 0.2697(4) 0.3152(3) 0.078(2) Uani d . 1 . . C
C37 0.1088(4) 0.2537(4) 0.2523(2) 0.0590(10) Uani d . 1 . . C
H1 0.0678 0.5295 0.1951 0.118 Uiso calc R 1 . . H
H2a -0.1867 0.3879 0.1573 0.110 Uiso calc R 1 . . H
H2b -0.1039 0.4736 0.1740 0.110 Uiso calc R 1 . . H
H1n -0.1293 0.4314 0.0435 0.080 Uiso calc R 1 . . H
H5n 0.0198 0.3289 0.1708 0.086 Uiso calc R 1 . . H
H2 -0.0197 0.8107 0.2874 0.154 Uiso calc R 1 . . H
H3 -0.0135 0.9514 0.2290 0.198 Uiso calc R 1 . . H
H4 0.1211 0.9738 0.1644 0.174 Uiso calc R 1 . . H
H5 0.2422 0.8589 0.1554 0.144 Uiso calc R 1 . . H
H6 0.2330 0.7178 0.2107 0.117 Uiso calc R 1 . . H
H8 0.1082 0.6441 0.4655 0.166 Uiso calc R 1 . . H
H9 -0.0035 0.6294 0.5470 0.218 Uiso calc R 1 . . H
H10 -0.1902 0.6028 0.5068 0.176 Uiso calc R 1 . . H
H11 -0.2679 0.5868 0.3875 0.138 Uiso calc R 1 . . H
H12 -0.1550 0.5920 0.3074 0.121 Uiso calc R 1 . . H
H14 0.2216 0.4319 0.3286 0.144 Uiso calc R 1 . . H
H15 0.3979 0.3736 0.3743 0.186 Uiso calc R 1 . . H
H16 0.5399 0.4699 0.4278 0.197 Uiso calc R 1 . . H
H17 0.5098 0.6259 0.4367 0.187 Uiso calc R 1 . . H
H18 0.3312 0.6878 0.3897 0.131 Uiso calc R 1 . . H
H20 -0.3211 0.5475 0.0296 0.131 Uiso calc R 1 . . H
H21 -0.4433 0.6312 -0.0581 0.155 Uiso calc R 1 . . H
H22 -0.4201 0.6383 -0.1723 0.145 Uiso calc R 1 . . H
H23 -0.2801 0.5569 -0.2065 0.114 Uiso calc R 1 . . H
H27 0.0437 0.3249 -0.1217 0.112 Uiso calc R 1 . . H
H28 0.1825 0.2158 -0.0785 0.131 Uiso calc R 1 . . H
H29 0.2278 0.1808 0.0431 0.117 Uiso calc R 1 . . H
H33 0.3044 0.0998 0.3059 0.117 Uiso calc R 1 . . H
H34 0.2506 0.1257 0.4103 0.136 Uiso calc R 1 . . H
H35 0.1152 0.2328 0.4175 0.134 Uiso calc R 1 . . H
H36 0.0193 0.3111 0.3176 0.117 Uiso calc R 1 . . H

loop_
_atom_site_aniso_label
_atom_site_aniso_U_11
_atom_site_aniso_U_22
_atom_site_aniso_U_33
_atom_site_aniso_U_12
_atom_site_aniso_U_13
_atom_site_aniso_U_23
Sn1 0.0720(3) 0.0656(2) 0.0535(2) -0.0058(2) 0.0103(2) -0.0010(2)
O1 0.086(3) 0.089(3) 0.065(2) -0.030(2) 0.027(2) -0.017(2)
O2 0.077(2) 0.088(3) 0.062(2) -0.020(2) 0.028(2) -0.020(2)
N1 0.057(2) 0.053(2) 0.051(2) 0.000(2) 0.014(2) 0.002(2)
N2 0.056(2) 0.060(3) 0.054(2) -0.003(2) 0.009(2) -0.002(2)
N3 0.051(2) 0.049(2) 0.051(2) -0.004(2) 0.015(2) 0.000(2)
N4 0.062(3) 0.058(3) 0.062(3) 0.007(2) 0.017(2) 0.003(2)
N5 0.060(3) 0.055(2) 0.058(2) 0.006(2) 0.016(2) 0.000(2)
C1 0.072(3) 0.062(3) 0.059(3) 0.004(3) 0.006(3) 0.001(3)
C2 0.109(6) 0.100(5) 0.105(5) 0.022(5) 0.037(4) 0.016(4)
C3 0.162(8) 0.097(6) 0.145(7) 0.065(6) 0.052(7) 0.034(5)
C4 0.162(8) 0.088(5) 0.098(5) 0.020(6) 0.030(5) 0.032(4)
C5 0.119(6) 0.088(5) 0.084(4) -0.004(4) 0.029(4) 0.018(4)
C6 0.085(4) 0.076(4) 0.075(4) 0.007(3) 0.021(3) 0.003(3)
C7 0.080(4) 0.060(3) 0.056(3) 0.004(3) 0.010(3) -0.004(3)
C8 0.091(5) 0.178(8) 0.061(4) 0.021(5) 0.014(3) -0.016(4)
C9 0.149(8) 0.230(10) 0.068(4) 0.032(8) 0.047(5) -0.011(6)
C10 0.134(7) 0.122(7) 0.116(7) 0.018(6) 0.070(6) 0.002(5)
C11 0.086(5) 0.078(5) 0.120(6) 0.000(3) 0.040(4) -0.003(4)
C12 0.086(4) 0.080(4) 0.076(4) -0.008(3) 0.019(3) 0.005(3)
C13 0.076(4) 0.067(4) 0.061(3) 0.002(3) 0.015(3) 0.014(3)
C14 0.118(6) 0.082(5) 0.084(4) 0.014(4) 0.014(4) 0.009(4)
C15 0.153(9) 0.101(6) 0.113(6) 0.048(7) 0.020(6) 0.007(5)
C16 0.107(7) 0.157(9) 0.130(7) 0.051(7) 0.028(6) 0.046(7)
C17 0.087(6) 0.144(8) 0.129(7) -0.003(5) -0.004(5) 0.030(6)
C18 0.078(4) 0.081(4) 0.099(4) -0.001(4) 0.011(3) 0.012(4)
C19 0.055(3) 0.050(3) 0.066(3) -0.004(3) 0.014(3) -0.004(2)
C20 0.085(4) 0.086(4) 0.092(4) 0.025(4) 0.024(4) -0.011(4)
C21 0.093(5) 0.095(5) 0.116(6) 0.042(4) 0.014(4) -0.013(4)
C22 0.089(5) 0.084(5) 0.102(5) 0.021(4) -0.011(4) -0.007(4)
C23 0.074(4) 0.065(4) 0.077(4) 0.007(3) -0.006(3) 0.004(3)
C24 0.055(3) 0.045(3) 0.062(3) -0.008(2) 0.006(2) -0.004(2)
C25 0.049(3) 0.053(3) 0.053(3) -0.009(2) 0.012(2) -0.004(2)
C26 0.049(3) 0.053(3) 0.050(3) -0.005(2) 0.007(2) -0.002(2)
C27 0.072(4) 0.101(5) 0.053(3) 0.022(3) 0.021(3) 0.004(3)
C28 0.096(5) 0.106(5) 0.066(4) 0.035(4) 0.031(3) 0.000(3)
C29 0.079(4) 0.092(4) 0.065(3) 0.026(3) 0.023(3) 0.007(3)
C30 0.053(3) 0.053(3) 0.057(3) 0.001(2) 0.015(2) -0.001(2)
C31 0.050(3) 0.058(3) 0.060(3) -0.003(3) 0.015(2) 0.001(3)
C32 0.066(3) 0.054(3) 0.063(3) -0.006(3) 0.012(3) 0.004(3)
C33 0.081(4) 0.075(4) 0.071(4) -0.001(3) 0.004(3) 0.014(3)
C34 0.104(5) 0.101(5) 0.060(4) -0.015(4) 0.003(3) 0.016(3)
C35 0.121(6) 0.092(5) 0.053(3) -0.006(4) 0.015(4) 0.003(3)
C36 0.091(4) 0.084(4) 0.061(3) -0.001(3) 0.020(3) -0.008(3)
C37 0.068(3) 0.056(3) 0.050(3) -0.011(3) 0.008(2) -0.001(2)

loop_
_atom_type_symbol
_atom_type_description
_atom_type_scat_dispersion_real
_atom_type_scat_dispersion_imag
_atom_type_scat_source
C C 0.0033 0.0016 'International Tables Vol C Tables 4.2.6.8 and 6.1.1.4'
H H 0.0000 0.0000 'International Tables Vol C Tables 4.2.6.8 and 6.1.1.4'
N N 0.0061 0.0033 'International Tables Vol C Tables 4.2.6.8 and 6.1.1.4'
O O 0.0106 0.0060 'International Tables Vol C Tables 4.2.6.8 and 6.1.1.4'
Sn Sn -0.6537 1.4246 'International Tables Vol C Tables 4.2.6.8 and 6.1.1.4'

loop_
_geom_angle_atom_site_label_1
_geom_angle_atom_site_label_2
_geom_angle_atom_site_label_3
_geom_angle
_geom_angle_publ_flag
O1 Sn1 C7 102.8(2) yes
O1 Sn1 C13 107.2(2) yes
O1 Sn1 C1 106.8(2) yes
C1 Sn1 C7 115.5(2) yes
C1 Sn1 C13 111.2(2) yes
C7 Sn1 C13 112.4(2) yes
C25 N1 C19 107.3(4) no
C25 N2 C24 104.6(4) no
C26 N3 C30 118.3(4) no
C31 N4 C32 103.5(4) no
C31 N5 C37 107.0(4) no
C2 C1 C6 118.4(6) no
C2 C1 Sn1 120.2(5) no
C6 C1 Sn1 121.4(4) no
C1 C2 C3 120.9(7) no
C4 C3 C2 118.9(7) no
C5 C4 C3 120.5(7) no
C4 C5 C6 120.4(7) no
C1 C6 C5 120.9(6) no
C12 C7 C8 117.1(6) no
C12 C7 Sn1 123.4(4) no
C8 C7 Sn1 119.5(5) no
C7 C8 C9 121.1(7) no
C10 C9 C8 119.3(7) no
C11 C10 C9 121.1(7) no
C10 C11 C12 119.0(7) no
C7 C12 C11 122.3(6) no
C18 C13 C14 118.5(6) no
C18 C13 Sn1 121.1(4) no
C14 C13 Sn1 120.4(5) no
C15 C14 C13 121.0(7) no
C16 C15 C14 120.0(8) no
C15 C16 C17 121.0(8) no
C16 C17 C18 119.7(8) no
C13 C18 C17 119.7(7) no
C24 C19 N1 105.2(4) no
C24 C19 C20 122.7(5) no
N1 C19 C20 132.1(5) no
C21 C20 C19 116.3(6) no
C20 C21 C22 121.7(6) no
C23 C22 C21 121.9(6) no
C22 C23 C24 117.7(6) no
C19 C24 N2 110.1(4) no
C19 C24 C23 119.7(5) no
N2 C24 C23 130.2(5) no
N2 C25 N1 112.8(4) no
N2 C25 C26 126.6(4) no
N1 C25 C26 120.6(4) no
N3 C26 C27 122.7(5) no
N3 C26 C25 114.3(4) no
C27 C26 C25 123.0(4) no
C26 C27 C28 118.5(5) no
C29 C28 C27 119.5(5) no
C30 C29 C28 117.8(5) no
N3 C30 C29 123.2(4) no
N3 C30 C31 114.9(4) no
C29 C30 C31 121.9(5) no
N4 C31 N5 113.3(4) no
N4 C31 C30 125.4(5) no
N5 C31 C30 121.3(4) no
N4 C32 C37 110.8(4) no
N4 C32 C33 128.5(5) no
C37 C32 C33 120.7(5) no
C34 C33 C32 116.6(6) no
C33 C34 C35 122.4(6) no
C36 C35 C34 121.6(6) no
C35 C36 C37 116.5(6) no
N5 C37 C36 132.5(5) no
N5 C37 C32 105.3(4) no
C36 C37 C32 122.2(5) no

loop_
_geom_bond_atom_site_label_1
_geom_bond_atom_site_label_2
_geom_bond_site_symmetry_2
_geom_bond_distance
_geom_bond_publ_flag
Sn1 O1 . 1.961(3) yes
Sn1 C7 . 2.103(5) yes
Sn1 C13 . 2.114(6) yes
Sn1 C1 . 2.124(6) yes
N1 C25 . 1.345(6) no
N1 C19 . 1.377(6) no
N2 C25 . 1.306(6) no
N2 C24 . 1.392(6) no
N3 C26 . 1.318(5) no
N3 C30 . 1.329(6) no
N4 C31 . 1.326(6) no
N4 C32 . 1.373(6) no
N5 C31 . 1.339(6) no
N5 C37 . 1.363(6) no
C1 C2 . 1.363(8) no
C1 C6 . 1.361(7) no
C2 C3 . 1.390(10) no
C3 C4 . 1.370(10) no
C4 C5 . 1.330(10) no
C5 C6 . 1.382(8) no
C7 C12 . 1.358(8) no
C7 C8 . 1.364(7) no
C8 C9 . 1.390(10) no
C9 C10 . 1.340(10) no
C10 C11 . 1.340(10) no
C11 C12 . 1.373(8) no
C13 C18 . 1.372(8) no
C13 C14 . 1.393(8) no
C14 C15 . 1.370(10) no
C15 C16 . 1.350(10) no
C16 C17 . 1.360(10) no
C17 C18 . 1.400(10) no
C19 C24 . 1.367(6) no
C19 C20 . 1.389(7) no
C20 C21 . 1.364(8) no
C21 C22 . 1.370(10) no
C22 C23 . 1.362(8) no
C23 C24 . 1.390(7) no
C25 C26 . 1.460(7) no
C26 C27 . 1.363(6) no
C27 C28 . 1.374(7) no
C28 C29 . 1.371(7) no
C29 C30 . 1.364(7) no
C30 C31 . 1.452(6) no
C32 C37 . 1.376(7) no
C32 C33 . 1.386(7) no
C33 C34 . 1.342(8) no
C34 C35 . 1.389(9) no
C35 C36 . 1.348(8) no
C36 C37 . 1.373(7) no

loop_
_geom_hbond_atom_site_label_D
_geom_hbond_atom_site_label_H
_geom_hbond_atom_site_label_A
_geom_hbond_site_symmetry_A
_geom_hbond_distance_DH
_geom_hbond_distance_HA
_geom_hbond_distance_DA
_geom_hbond_angle_DHA
_geom_hbond_publ_flag
O1 H1 N2 3_565 0.96 1.89 2.821(5) 162 yes
O2 H2A N4 4_565 0.97 1.81 2.767(6) 168 yes
O2 H2B O1 1_555 0.97 1.89 2.680(5) 136 yes
N1 H1N O2 1_555 0.86 1.98 2.832(5) 170 yes
N5 H5N O2 1_555 0.86 2.08 2.930(6) 171 yes

loop_
_cod_related_entry_id
_cod_related_entry_database
_cod_related_entry_code
1 ChemSpider 30652240
